data_2015657
loop_
_publ_author_name
'Sophia Lipstman'
'Sankar Muniappan'
'Israel Goldberg'

_publ_section_title
;
 Hydrogen-bonded supramolecular arrays of
 aqua[20-(4-carboxyphenyl)-5,10,15-triphenylporphyrinato]zinc(II) in
 crystals of its nitrobenzene disolvate
;
_journal_coeditor_code SF3019
_journal_issue 11
_journal_name_full 'Acta Crystallographica Section C'
_journal_page_first m538
_journal_page_last m540
_journal_paper_doi 10.1107/S0108270106038996
_journal_volume 62
_journal_year 2006
_chemical_formula_iupac '[Zn (C45 H28 N4 O2) (H2 O)], 2C6 H5 N O2'
_chemical_formula_moiety 'C45 H30 N4 O3 Zn, 2C6 H5 N O2'
_chemical_formula_sum 'C57 H40 N6 O7 Zn'
_chemical_formula_weight 986.32
_chemical_name_systematic
;
aqua[20-(4-carboxyphenyl)-5,10,15-triphenylporphyrinato]zinc(II)
nitrobenzene disolvate
;
_space_group_IT_number 2
_symmetry_cell_setting triclinic
_symmetry_space_group_name_Hall '-P 1'
_symmetry_space_group_name_H-M 'P -1'
_atom_sites_solution_hydrogens geom
_atom_sites_solution_primary direct
_atom_sites_solution_secondary difmap
_audit_creation_method SHELXL-97
_cell_angle_alpha 78.1094(5)
_cell_angle_beta 69.5983(6)
_cell_angle_gamma 68.0862(6)
_cell_formula_units_Z 2
_cell_length_a 12.3796(2)
_cell_length_b 13.4467(2)
_cell_length_c 15.5757(3)
_cell_measurement_reflns_used 8452
_cell_measurement_temperature 110(2)
_cell_measurement_theta_max 28.23
_cell_measurement_theta_min 1.86
_cell_volume 2245.96(7)
_computing_cell_refinement 'DENZO (Otwinowski & Minor, 1997)'
_computing_data_collection 'COLLECT (Nonius, 1999)'
_computing_data_reduction DENZO
_computing_molecular_graphics
;
ORTEPIII (Burnett & Johnson, 1996)
;
_computing_publication_material SHELXL97
_computing_structure_refinement 'SHELXL97 (Sheldrick, 1997)'
_computing_structure_solution 'SIR97 (Altomare <i>et al.</i>,  1999)'
_diffrn_ambient_temperature 110(2)
_diffrn_detector_area_resol_mean 12.8
_diffrn_measured_fraction_theta_full 0.976
_diffrn_measured_fraction_theta_max 0.976
_diffrn_measurement_device_type 'Nonius KappaCCD'
_diffrn_measurement_method '1 \% \f and \w scans'
_diffrn_radiation_monochromator graphite
_diffrn_radiation_source 'fine-focus sealed tube'
_diffrn_radiation_type MoK\a
_diffrn_radiation_wavelength 0.71073
_diffrn_reflns_av_R_equivalents 0.0480
_diffrn_reflns_av_sigmaI/netI 0.0658
_diffrn_reflns_limit_h_max 16
_diffrn_reflns_limit_h_min -16
_diffrn_reflns_limit_k_max 17
_diffrn_reflns_limit_k_min -16
_diffrn_reflns_limit_l_max 20
_diffrn_reflns_limit_l_min -18
_diffrn_reflns_number 28770
_diffrn_reflns_theta_full 28.23
_diffrn_reflns_theta_max 28.23
_diffrn_reflns_theta_min 1.86
_diffrn_standards_number 0
_exptl_absorpt_coefficient_mu 0.613
_exptl_absorpt_correction_type none
_exptl_crystal_colour pink
_exptl_crystal_density_diffrn 1.458
_exptl_crystal_density_method 'not measured'
_exptl_crystal_description plate
_exptl_crystal_F_000 1020
_exptl_crystal_size_max 0.40
_exptl_crystal_size_mid 0.20
_exptl_crystal_size_min 0.10
_refine_diff_density_max 1.678
_refine_diff_density_min -0.849
_refine_ls_extinction_method none
_refine_ls_goodness_of_fit_ref 1.035
_refine_ls_hydrogen_treatment constr
_refine_ls_matrix_type full
_refine_ls_number_parameters 642
_refine_ls_number_reflns 10851
_refine_ls_number_restraints 0
_refine_ls_restrained_S_all 1.035
_refine_ls_R_factor_all 0.0923
_refine_ls_R_factor_gt 0.0625
_refine_ls_shift/su_max 0.001
_refine_ls_shift/su_mean 0.000
_refine_ls_structure_factor_coef Fsqd
_refine_ls_weighting_details 'calc w=1/[\s^2^(Fo^2^)+(0.1008P)^2^+2.0583P] where P=(Fo^2^+2Fc^2^)/3'
_refine_ls_weighting_scheme calc
_refine_ls_wR_factor_gt 0.1607
_refine_ls_wR_factor_ref 0.1818
_reflns_number_gt 7911
_reflns_number_total 10851
_reflns_threshold_expression I>2\s(I)
_cod_data_source_file sf3019.cif
_cod_data_source_block I
_cod_database_code 2015657
_cod_database_fobs_code 2015657

loop_
_symmetry_equiv_pos_as_xyz
'x, y, z'
'-x, -y, -z'

loop_
_atom_site_type_symbol
_atom_site_label
_atom_site_fract_x
_atom_site_fract_y
_atom_site_fract_z
_atom_site_U_iso_or_equiv
_atom_site_adp_type
_atom_site_calc_flag
_atom_site_refinement_flags
_atom_site_occupancy
Zn Zn1 0.85736(3) 0.32326(2) 0.25011(2) 0.02061(12) Uani d . 1
C C1 1.0776(3) 0.2743(2) 0.31838(19) 0.0184(6) Uani d . 1
C C2 1.1711(3) 0.1868(2) 0.3485(2) 0.0217(6) Uani d . 1
H H2 1.2332 0.1926 0.3677 0.026 Uiso calc R 1
C C3 1.1533(3) 0.0940(2) 0.3443(2) 0.0210(6) Uani d . 1
H H3 1.2000 0.0230 0.3609 0.025 Uiso calc R 1
C C4 1.0505(3) 0.1238(2) 0.30975(19) 0.0183(6) Uani d . 1
C C5 1.0078(3) 0.0510(2) 0.28898(19) 0.0179(6) Uani d . 1
C C6 0.9173(3) 0.0792(2) 0.2456(2) 0.0194(6) Uani d . 1
C C7 0.8783(3) 0.0036(2) 0.2195(2) 0.0216(6) Uani d . 1
H H7 0.9084 -0.0727 0.2291 0.026 Uiso calc R 1
C C8 0.7908(3) 0.0622(2) 0.1787(2) 0.0227(6) Uani d . 1
H H8 0.7482 0.0348 0.1542 0.027 Uiso calc R 1
C C9 0.7744(3) 0.1741(2) 0.1796(2) 0.0198(6) Uani d . 1
C C10 0.6887(3) 0.2605(2) 0.1450(2) 0.0205(6) Uani d . 1
C C11 0.6695(3) 0.3694(2) 0.14675(19) 0.0203(6) Uani d . 1
C C12 0.5823(3) 0.4573(2) 0.1099(2) 0.0225(6) Uani d . 1
H H12 0.5311 0.4514 0.0792 0.027 Uiso calc R 1
C C13 0.5874(3) 0.5497(2) 0.1276(2) 0.0224(6) Uani d . 1
H H13 0.5401 0.6207 0.1117 0.027 Uiso calc R 1
C C14 0.6787(3) 0.5199(2) 0.17531(19) 0.0190(6) Uani d . 1
C C15 0.7132(3) 0.5932(2) 0.20340(19) 0.0187(6) Uani d . 1
C C16 0.8167(3) 0.5653(2) 0.23345(19) 0.0185(6) Uani d . 1
C C17 0.8595(3) 0.6408(2) 0.2552(2) 0.0202(6) Uani d . 1
H H17 0.8238 0.7169 0.2512 0.024 Uiso calc R 1
C C18 0.9599(3) 0.5829(2) 0.2824(2) 0.0205(6) Uani d . 1
H H18 1.0091 0.6105 0.2995 0.025 Uiso calc R 1
C C19 0.9773(3) 0.4706(2) 0.28014(19) 0.0188(6) Uani d . 1
C C20 1.0651(3) 0.3838(2) 0.31220(19) 0.0187(6) Uani d . 1
N N21 1.0052(2) 0.23414(18) 0.29563(16) 0.0174(5) Uani d . 1
N N22 0.8516(2) 0.18250(18) 0.22092(17) 0.0198(5) Uani d . 1
N N23 0.7277(2) 0.41009(18) 0.18452(16) 0.0186(5) Uani d . 1
N N24 0.8912(2) 0.46265(18) 0.24840(16) 0.0189(5) Uani d . 1
C C25 1.0634(3) -0.0664(2) 0.3153(2) 0.0206(6) Uani d . 1
C C26 1.1286(3) -0.1407(2) 0.2490(2) 0.0248(6) Uani d . 1
H H26 1.1415 -0.1167 0.1855 0.030 Uiso calc R 1
C C27 1.1743(3) -0.2497(2) 0.2760(3) 0.0319(7) Uani d . 1
H H27 1.2179 -0.3000 0.2309 0.038 Uiso calc R 1
C C28 1.1566(3) -0.2850(3) 0.3680(3) 0.0376(8) Uani d . 1
H H28 1.1873 -0.3596 0.3859 0.045 Uiso calc R 1
C C29 1.0943(3) -0.2123(3) 0.4341(2) 0.0327(8) Uani d . 1
H H29 1.0834 -0.2365 0.4973 0.039 Uiso calc R 1
C C30 1.0475(3) -0.1032(2) 0.4074(2) 0.0255(6) Uani d . 1
H H30 1.0039 -0.0534 0.4529 0.031 Uiso calc R 1
C C31 0.6105(3) 0.2313(2) 0.1060(2) 0.0209(6) Uani d . 1
C C32 0.6521(3) 0.2020(3) 0.0170(2) 0.0277(7) Uani d . 1
H H32 0.7313 0.2012 -0.0210 0.033 Uiso calc R 1
C C33 0.5782(3) 0.1736(3) -0.0172(2) 0.0305(7) Uani d . 1
H H33 0.6075 0.1532 -0.0782 0.037 Uiso calc R 1
C C34 0.4619(3) 0.1751(3) 0.0377(2) 0.0300(7) Uani d . 1
H H34 0.4116 0.1556 0.0146 0.036 Uiso calc R 1
C C35 0.4202(3) 0.2053(3) 0.1262(2) 0.0298(7) Uani d . 1
H H35 0.3404 0.2075 0.1637 0.036 Uiso calc R 1
C C36 0.4942(3) 0.2324(2) 0.1608(2) 0.0270(7) Uani d . 1
H H36 0.4651 0.2518 0.2221 0.032 Uiso calc R 1
C C37 0.6297(3) 0.7077(2) 0.2040(2) 0.0189(6) Uani d . 1
C C38 0.6683(3) 0.7928(2) 0.1517(2) 0.0219(6) Uani d . 1
H H38 0.7512 0.7797 0.1158 0.026 Uiso calc R 1
C C39 0.5847(3) 0.8975(2) 0.1524(2) 0.0257(7) Uani d . 1
H H39 0.6112 0.9550 0.1162 0.031 Uiso calc R 1
C C40 0.4641(3) 0.9180(2) 0.2052(2) 0.0267(7) Uani d . 1
H H40 0.4076 0.9890 0.2048 0.032 Uiso calc R 1
C C41 0.4263(3) 0.8335(2) 0.2591(2) 0.0258(6) Uani d . 1
H H41 0.3440 0.8471 0.2966 0.031 Uiso calc R 1
C C42 0.5086(3) 0.7298(2) 0.2579(2) 0.0225(6) Uani d . 1
H H42 0.4818 0.6727 0.2947 0.027 Uiso calc R 1
C C43 1.1503(3) 0.4079(2) 0.3472(2) 0.0183(6) Uani d . 1
C C44 1.2512(3) 0.4360(2) 0.2871(2) 0.0221(6) Uani d . 1
H H44 1.2630 0.4454 0.2227 0.027 Uiso calc R 1
C C45 1.3333(3) 0.4498(2) 0.3211(2) 0.0227(6) Uani d . 1
H H45 1.4022 0.4673 0.2798 0.027 Uiso calc R 1
C C46 1.3160(3) 0.4384(2) 0.4153(2) 0.0203(6) Uani d . 1
C C47 1.2135(3) 0.4140(3) 0.4761(2) 0.0262(7) Uani d . 1
H H47 1.1998 0.4077 0.5406 0.031 Uiso calc R 1
C C48 1.1322(3) 0.3989(3) 0.4416(2) 0.0256(6) Uani d . 1
H H48 1.0628 0.3822 0.4830 0.031 Uiso calc R 1
C C49 1.4031(3) 0.4564(2) 0.4509(2) 0.0243(6) Uani d . 1
O O50 1.3933(3) 0.4223(2) 0.53772(17) 0.0418(6) Uani d . 1
H H50 1.4347 0.4545 0.5602 0.063 Uiso d R 1
O O51 1.4789(2) 0.49886(17) 0.40274(15) 0.0266(5) Uani d . 1
O O52 0.7285(3) 0.3504(2) 0.39054(19) 0.0443(7) Uani d . 1
H H52A 0.6563 0.4137 0.3967 0.066 Uiso d R 1
H H52B 0.6978 0.2908 0.4132 0.066 Uiso d R 1
C C53 0.6396(4) 0.0447(3) 0.4218(3) 0.0465(10) Uani d . 1
C C54 0.5553(4) 0.0300(4) 0.3812(3) 0.0627(14) Uani d . 1
H H54 0.4943 0.0871 0.3602 0.075 Uiso calc R 1
C C55 0.5772(6) -0.0782(5) 0.3780(3) 0.0634(14) Uani d . 1
H H55 0.5261 -0.0936 0.3527 0.076 Uiso calc R 1
C C56 0.6593(7) -0.1630(5) 0.4051(4) 0.083(2) Uani d . 1
H H56 0.6628 -0.2346 0.4041 0.099 Uiso calc R 1
C C57 0.7352(6) -0.1413(5) 0.4336(4) 0.0768(18) Uani d . 1
H H57 0.8005 -0.2003 0.4475 0.092 Uiso calc R 1
C C58 0.7284(4) -0.0404(3) 0.4449(3) 0.0397(9) Uani d . 1
H H58 0.7848 -0.0308 0.4684 0.048 Uiso calc R 1
N N59 0.6288(5) 0.1471(4) 0.4340(3) 0.0697(13) Uani d . 1
O O60 0.6960(5) 0.1570(3) 0.4747(3) 0.0902(15) Uani d . 1
O O61 0.5565(4) 0.2264(3) 0.4010(4) 0.1039(17) Uani d . 1
C C62 0.0210(3) 0.7031(3) 0.0145(2) 0.0306(7) Uani d . 1
C C63 -0.0311(3) 0.6661(3) -0.0328(2) 0.0312(7) Uani d . 1
H H63 -0.0096 0.5913 -0.0369 0.037 Uiso calc R 1
C C64 -0.1154(3) 0.7408(3) -0.0741(2) 0.0360(8) Uani d . 1
H H64 -0.1532 0.7175 -0.1061 0.043 Uiso calc R 1
C C65 -0.1441(4) 0.8503(3) -0.0681(2) 0.0422(9) Uani d . 1
H H65 -0.2010 0.9015 -0.0969 0.051 Uiso calc R 1
C C66 -0.0914(4) 0.8851(3) -0.0211(3) 0.0402(9) Uani d . 1
H H66 -0.1120 0.9600 -0.0178 0.048 Uiso calc R 1
C C67 -0.0082(3) 0.8116(3) 0.0219(2) 0.0369(8) Uani d . 1
H H67 0.0276 0.8351 0.0553 0.044 Uiso calc R 1
N N68 0.1097(3) 0.6233(3) 0.0587(2) 0.0358(7) Uani d . 1
O O69 0.1599(3) 0.6565(3) 0.09608(19) 0.0496(7) Uani d . 1
O O70 0.1282(3) 0.5273(2) 0.05631(19) 0.0449(7) Uani d . 1

loop_
_atom_site_aniso_label
_atom_site_aniso_U_11
_atom_site_aniso_U_22
_atom_site_aniso_U_33
_atom_site_aniso_U_12
_atom_site_aniso_U_13
_atom_site_aniso_U_23
Zn1 0.02007(19) 0.01476(18) 0.0304(2) -0.00570(13) -0.01307(15) 0.00047(12)
C1 0.0186(14) 0.0166(13) 0.0210(14) -0.0048(11) -0.0076(11) -0.0033(10)
C2 0.0196(14) 0.0214(14) 0.0262(15) -0.0036(11) -0.0107(12) -0.0058(11)
C3 0.0211(14) 0.0148(13) 0.0269(15) -0.0018(11) -0.0097(12) -0.0047(10)
C4 0.0188(14) 0.0152(13) 0.0197(14) -0.0029(11) -0.0067(11) -0.0027(10)
C5 0.0178(13) 0.0141(13) 0.0209(14) -0.0039(10) -0.0056(11) -0.0027(10)
C6 0.0211(14) 0.0157(13) 0.0222(14) -0.0065(11) -0.0069(12) -0.0015(10)
C7 0.0237(15) 0.0163(13) 0.0275(16) -0.0076(11) -0.0098(12) -0.0020(10)
C8 0.0249(15) 0.0199(14) 0.0279(16) -0.0107(12) -0.0082(12) -0.0046(11)
C9 0.0207(14) 0.0193(14) 0.0228(15) -0.0075(11) -0.0089(12) -0.0025(10)
C10 0.0170(14) 0.0228(14) 0.0228(15) -0.0074(11) -0.0058(11) -0.0031(10)
C11 0.0192(14) 0.0224(14) 0.0193(14) -0.0057(11) -0.0066(11) -0.0021(10)
C12 0.0222(15) 0.0240(15) 0.0249(15) -0.0072(12) -0.0120(12) -0.0014(11)
C13 0.0225(15) 0.0185(14) 0.0267(16) -0.0047(11) -0.0117(12) 0.0010(11)
C14 0.0177(14) 0.0183(13) 0.0198(14) -0.0045(11) -0.0061(11) -0.0007(10)
C15 0.0194(14) 0.0166(13) 0.0185(14) -0.0052(11) -0.0059(11) 0.0008(10)
C16 0.0209(14) 0.0158(13) 0.0182(14) -0.0064(11) -0.0056(11) 0.0000(10)
C17 0.0226(15) 0.0159(13) 0.0218(14) -0.0064(11) -0.0068(12) -0.0012(10)
C18 0.0224(15) 0.0186(14) 0.0232(15) -0.0076(11) -0.0085(12) -0.0028(10)
C19 0.0187(14) 0.0193(13) 0.0198(14) -0.0074(11) -0.0065(11) -0.0016(10)
C20 0.0185(14) 0.0196(14) 0.0202(14) -0.0068(11) -0.0064(11) -0.0042(10)
N21 0.0182(12) 0.0155(11) 0.0208(12) -0.0058(9) -0.0078(10) -0.0026(8)
N22 0.0189(12) 0.0158(11) 0.0277(13) -0.0047(9) -0.0116(10) -0.0018(9)
N23 0.0183(12) 0.0163(11) 0.0229(12) -0.0049(9) -0.0091(10) -0.0016(9)
N24 0.0188(12) 0.0164(11) 0.0222(12) -0.0052(9) -0.0079(10) -0.0009(9)
C25 0.0183(14) 0.0174(14) 0.0272(15) -0.0054(11) -0.0093(12) -0.0007(11)
C26 0.0238(16) 0.0226(15) 0.0284(16) -0.0043(12) -0.0092(13) -0.0072(11)
C27 0.0281(17) 0.0190(15) 0.047(2) -0.0017(13) -0.0107(15) -0.0116(13)
C28 0.0352(19) 0.0164(15) 0.059(2) -0.0026(14) -0.0187(17) -0.0006(14)
C29 0.0349(19) 0.0270(17) 0.0340(18) -0.0081(14) -0.0150(15) 0.0066(13)
C30 0.0256(16) 0.0211(15) 0.0290(17) -0.0061(12) -0.0089(13) -0.0024(11)
C31 0.0221(15) 0.0166(13) 0.0279(16) -0.0063(11) -0.0149(12) 0.0023(10)
C32 0.0271(16) 0.0347(17) 0.0243(16) -0.0151(14) -0.0073(13) -0.0005(12)
C33 0.0353(19) 0.0367(18) 0.0264(17) -0.0156(15) -0.0143(14) -0.0009(13)
C34 0.0345(18) 0.0302(17) 0.0370(19) -0.0158(14) -0.0224(15) 0.0031(13)
C35 0.0229(16) 0.0303(17) 0.0381(19) -0.0108(13) -0.0094(14) -0.0025(13)
C36 0.0245(16) 0.0286(16) 0.0308(17) -0.0081(13) -0.0109(13) -0.0054(12)
C37 0.0197(14) 0.0154(13) 0.0231(14) -0.0041(11) -0.0106(12) -0.0007(10)
C38 0.0238(15) 0.0209(14) 0.0220(15) -0.0080(12) -0.0085(12) 0.0003(10)
C39 0.0329(17) 0.0194(14) 0.0287(16) -0.0094(13) -0.0152(14) 0.0023(11)
C40 0.0276(16) 0.0186(14) 0.0376(18) -0.0023(12) -0.0197(14) -0.0030(12)
C41 0.0196(15) 0.0252(15) 0.0326(17) -0.0040(12) -0.0102(13) -0.0049(12)
C42 0.0218(15) 0.0216(14) 0.0265(16) -0.0086(12) -0.0100(12) 0.0005(11)
C43 0.0183(14) 0.0147(13) 0.0238(15) -0.0043(10) -0.0097(11) -0.0017(10)
C44 0.0245(15) 0.0239(14) 0.0200(15) -0.0096(12) -0.0070(12) -0.0023(11)
C45 0.0202(15) 0.0226(14) 0.0263(16) -0.0089(12) -0.0050(12) -0.0042(11)
C46 0.0233(15) 0.0176(13) 0.0227(15) -0.0075(11) -0.0102(12) -0.0002(10)
C47 0.0295(17) 0.0330(17) 0.0221(15) -0.0156(13) -0.0103(13) 0.0000(12)
C48 0.0234(15) 0.0347(17) 0.0216(15) -0.0145(13) -0.0048(12) -0.0023(12)
C49 0.0249(16) 0.0221(14) 0.0283(16) -0.0079(12) -0.0108(13) -0.0016(11)
O50 0.0529(17) 0.0652(18) 0.0286(13) -0.0417(14) -0.0222(12) 0.0113(11)
O51 0.0259(12) 0.0303(12) 0.0300(12) -0.0152(9) -0.0119(9) 0.0013(9)
O52 0.0428(16) 0.0393(14) 0.0454(16) -0.0127(12) -0.0081(13) -0.0033(11)
C53 0.038(2) 0.052(2) 0.032(2) 0.0000(18) -0.0065(17) -0.0024(16)
C54 0.033(2) 0.081(4) 0.057(3) -0.018(2) 0.000(2) 0.007(2)
C55 0.096(4) 0.081(4) 0.027(2) -0.045(3) -0.019(2) -0.003(2)
C56 0.106(5) 0.070(4) 0.058(3) -0.040(4) 0.012(3) -0.022(3)
C57 0.074(4) 0.071(3) 0.083(4) -0.047(3) 0.017(3) -0.029(3)
C58 0.0322(19) 0.047(2) 0.037(2) -0.0137(16) -0.0081(16) -0.0012(15)
N59 0.072(3) 0.055(3) 0.067(3) -0.028(2) -0.004(2) 0.006(2)
O60 0.147(4) 0.060(2) 0.077(3) -0.065(3) -0.013(3) -0.0106(19)
O61 0.069(3) 0.053(2) 0.151(4) -0.005(2) -0.019(3) 0.020(2)
C62 0.0285(17) 0.0410(19) 0.0225(16) -0.0172(15) -0.0013(13) -0.0029(13)
C63 0.0322(18) 0.0390(18) 0.0244(17) -0.0165(15) -0.0026(14) -0.0082(13)
C64 0.0303(18) 0.055(2) 0.0247(17) -0.0191(16) -0.0049(14) -0.0044(14)
C65 0.033(2) 0.051(2) 0.0277(19) -0.0106(17) 0.0010(15) 0.0053(15)
C66 0.042(2) 0.0334(19) 0.035(2) -0.0158(16) 0.0044(16) -0.0029(14)
C67 0.038(2) 0.046(2) 0.0290(18) -0.0263(17) 0.0028(15) -0.0083(15)
N68 0.0330(16) 0.054(2) 0.0255(15) -0.0231(14) -0.0074(13) 0.0013(12)
O69 0.0513(18) 0.078(2) 0.0367(15) -0.0406(16) -0.0192(13) 0.0074(13)
O70 0.0431(16) 0.0408(16) 0.0459(16) -0.0103(12) -0.0133(13) -0.0004(11)

loop_
_atom_type_symbol
_atom_type_description
_atom_type_scat_dispersion_real
_atom_type_scat_dispersion_imag
_atom_type_scat_source
C C 0.0033 0.0016 'International Tables Vol C Tables 4.2.6.8 and 6.1.1.4'
H H 0.0000 0.0000 'International Tables Vol C Tables 4.2.6.8 and 6.1.1.4'
N N 0.0061 0.0033 'International Tables Vol C Tables 4.2.6.8 and 6.1.1.4'
O O 0.0106 0.0060 'International Tables Vol C Tables 4.2.6.8 and 6.1.1.4'
Zn Zn 0.2839 1.4301 'International Tables Vol C Tables 4.2.6.8 and 6.1.1.4'

loop_
_geom_angle_atom_site_label_1
_geom_angle_atom_site_label_2
_geom_angle_atom_site_label_3
_geom_angle
_geom_angle_publ_flag
N21 Zn1 N23 171.21(9) yes
N21 Zn1 N24 90.53(9) yes
N23 Zn1 N24 89.08(9) yes
N21 Zn1 N22 88.87(9) yes
N23 Zn1 N22 89.47(9) yes
N24 Zn1 N22 166.50(10) yes
N21 Zn1 O52 94.14(10) yes
N23 Zn1 O52 94.63(10) yes
N24 Zn1 O52 89.03(10) yes
N22 Zn1 O52 104.46(10) yes
N21 C1 C20 125.8(3) ?
N21 C1 C2 109.6(2) ?
C20 C1 C2 124.6(3) ?
C3 C2 C1 107.0(3) ?
C3 C2 H2 126.5 ?
C1 C2 H2 126.5 ?
C2 C3 C4 107.1(2) ?
C2 C3 H3 126.4 ?
C4 C3 H3 126.4 ?
N21 C4 C5 125.5(3) ?
N21 C4 C3 109.4(2) ?
C5 C4 C3 125.0(3) ?
C6 C5 C4 125.2(3) ?
C6 C5 C25 117.2(2) ?
C4 C5 C25 117.6(3) ?
N22 C6 C5 125.5(3) ?
N22 C6 C7 109.3(3) ?
C5 C6 C7 125.1(3) ?
C8 C7 C6 107.1(2) ?
C8 C7 H7 126.5 ?
C6 C7 H7 126.5 ?
C7 C8 C9 107.1(3) ?
C7 C8 H8 126.5 ?
C9 C8 H8 126.5 ?
N22 C9 C10 126.1(3) ?
N22 C9 C8 109.8(2) ?
C10 C9 C8 124.0(3) ?
C11 C10 C9 125.1(3) ?
C11 C10 C31 118.5(3) ?
C9 C10 C31 116.4(2) ?
N23 C11 C10 126.1(3) ?
N23 C11 C12 109.3(2) ?
C10 C11 C12 124.6(3) ?
C13 C12 C11 107.1(3) ?
C13 C12 H12 126.5 ?
C11 C12 H12 126.5 ?
C12 C13 C14 107.3(3) ?
C12 C13 H13 126.4 ?
C14 C13 H13 126.4 ?
N23 C14 C15 126.3(3) ?
N23 C14 C13 108.9(2) ?
C15 C14 C13 124.7(3) ?
C14 C15 C16 124.5(3) ?
C14 C15 C37 116.2(3) ?
C16 C15 C37 119.3(3) ?
N24 C16 C15 125.6(3) ?
N24 C16 C17 109.2(3) ?
C15 C16 C17 125.2(3) ?
C18 C17 C16 107.4(2) ?
C18 C17 H17 126.3 ?
C16 C17 H17 126.3 ?
C17 C18 C19 106.4(3) ?
C17 C18 H18 126.8 ?
C19 C18 H18 126.8 ?
N24 C19 C20 125.8(3) ?
N24 C19 C18 109.8(2) ?
C20 C19 C18 124.3(3) ?
C1 C20 C19 125.7(3) ?
C1 C20 C43 115.7(2) ?
C19 C20 C43 118.5(2) ?
C1 N21 C4 106.9(2) ?
C1 N21 Zn1 125.95(18) ?
C4 N21 Zn1 127.15(19) ?
C9 N22 C6 106.7(2) ?
C9 N22 Zn1 126.37(18) ?
C6 N22 Zn1 126.8(2) ?
C14 N23 C11 107.4(2) ?
C14 N23 Zn1 125.8(2) ?
C11 N23 Zn1 126.74(19) ?
C19 N24 C16 107.0(2) ?
C19 N24 Zn1 125.83(18) ?
C16 N24 Zn1 125.9(2) ?
C30 C25 C26 118.9(3) ?
C30 C25 C5 119.7(3) ?
C26 C25 C5 121.4(3) ?
C27 C26 C25 120.0(3) ?
C27 C26 H26 120.0 ?
C25 C26 H26 120.0 ?
C28 C27 C26 120.4(3) ?
C28 C27 H27 119.8 ?
C26 C27 H27 119.8 ?
C27 C28 C29 120.3(3) ?
C27 C28 H28 119.9 ?
C29 C28 H28 119.9 ?
C28 C29 C30 119.5(3) ?
C28 C29 H29 120.2 ?
C30 C29 H29 120.2 ?
C25 C30 C29 121.0(3) ?
C25 C30 H30 119.5 ?
C29 C30 H30 119.5 ?
C32 C31 C36 119.2(3) ?
C32 C31 C10 121.5(3) ?
C36 C31 C10 119.3(3) ?
C31 C32 C33 120.4(3) ?
C31 C32 H32 119.8 ?
C33 C32 H32 119.8 ?
C34 C33 C32 120.3(3) ?
C34 C33 H33 119.9 ?
C32 C33 H33 119.9 ?
C35 C34 C33 119.2(3) ?
C35 C34 H34 120.4 ?
C33 C34 H34 120.4 ?
C34 C35 C36 120.6(3) ?
C34 C35 H35 119.7 ?
C36 C35 H35 119.7 ?
C35 C36 C31 120.3(3) ?
C35 C36 H36 119.9 ?
C31 C36 H36 119.9 ?
C42 C37 C38 118.8(3) ?
C42 C37 C15 118.6(3) ?
C38 C37 C15 122.7(3) ?
C37 C38 C39 120.0(3) ?
C37 C38 H38 120.0 ?
C39 C38 H38 120.0 ?
C40 C39 C38 120.6(3) ?
C40 C39 H39 119.7 ?
C38 C39 H39 119.7 ?
C39 C40 C41 119.4(3) ?
C39 C40 H40 120.3 ?
C41 C40 H40 120.3 ?
C42 C41 C40 120.1(3) ?
C42 C41 H41 120.0 ?
C40 C41 H41 120.0 ?
C41 C42 C37 121.2(3) ?
C41 C42 H42 119.4 ?
C37 C42 H42 119.4 ?
C48 C43 C44 118.7(3) ?
C48 C43 C20 119.7(3) ?
C44 C43 C20 121.6(3) ?
C45 C44 C43 120.3(3) ?
C45 C44 H44 119.9 ?
C43 C44 H44 119.9 ?
C44 C45 C46 120.6(3) ?
C44 C45 H45 119.7 ?
C46 C45 H45 119.7 ?
C45 C46 C47 119.6(3) ?
C45 C46 C49 120.0(3) ?
C47 C46 C49 120.4(3) ?
C48 C47 C46 119.6(3) ?
C48 C47 H47 120.2 ?
C46 C47 H47 120.2 ?
C47 C48 C43 121.1(3) ?
C47 C48 H48 119.4 ?
C43 C48 H48 119.4 ?
O51 C49 O50 122.8(3) ?
O51 C49 C46 122.6(3) ?
O50 C49 C46 114.7(3) ?
C49 O50 H50 109.4 ?
Zn1 O52 H52A 116.9 ?
Zn1 O52 H52B 108.8 ?
H52A O52 H52B 104.7 ?
C58 C53 N59 119.6(5) ?
C58 C53 C54 120.8(4) ?
N59 C53 C54 119.5(4) ?
C55 C54 C53 111.0(4) ?
C55 C54 H54 124.5 ?
C53 C54 H54 124.5 ?
C56 C55 C54 129.1(6) ?
C56 C55 H55 115.5 ?
C54 C55 H55 115.5 ?
C57 C56 C55 115.2(6) ?
C57 C56 H56 122.4 ?
C55 C56 H56 122.4 ?
C56 C57 C58 125.5(7) ?
C56 C57 H57 117.3 ?
C58 C57 H57 117.3 ?
C53 C58 C57 118.2(5) ?
C53 C58 H58 120.9 ?
C57 C58 H58 120.9 ?
O61 N59 O60 122.9(5) ?
O61 N59 C53 118.9(5) ?
O60 N59 C53 118.2(4) ?
C67 C62 C63 122.3(3) ?
C67 C62 N68 119.4(3) ?
C63 C62 N68 118.4(3) ?
C64 C63 C62 118.7(3) ?
C64 C63 H63 120.7 ?
C62 C63 H63 120.7 ?
C63 C64 C65 119.5(4) ?
C63 C64 H64 120.3 ?
C65 C64 H64 120.3 ?
C66 C65 C64 120.9(4) ?
C66 C65 H65 119.5 ?
C64 C65 H65 119.5 ?
C65 C66 C67 120.5(3) ?
C65 C66 H66 119.7 ?
C67 C66 H66 119.7 ?
C62 C67 C66 118.1(4) ?
C62 C67 H67 120.9 ?
C66 C67 H67 120.9 ?
O69 N68 O70 123.8(3) ?
O69 N68 C62 118.0(3) ?
O70 N68 C62 118.2(3) ?

loop_
_geom_bond_atom_site_label_1
_geom_bond_atom_site_label_2
_geom_bond_distance
_geom_bond_publ_flag
Zn1 N21 2.051(2) yes
Zn1 N23 2.058(2) yes
Zn1 N24 2.061(2) yes
Zn1 N22 2.067(2) yes
Zn1 O52 2.219(3) yes
C1 N21 1.372(4) ?
C1 C20 1.408(4) ?
C1 C2 1.441(4) ?
C2 C3 1.363(4) ?
C2 H2 0.9500 ?
C3 C4 1.441(4) ?
C3 H3 0.9500 ?
C4 N21 1.376(3) ?
C4 C5 1.407(4) ?
C5 C6 1.400(4) ?
C5 C25 1.500(4) ?
C6 N22 1.376(4) ?
C6 C7 1.452(4) ?
C7 C8 1.354(4) ?
C7 H7 0.9500 ?
C8 C9 1.445(4) ?
C8 H8 0.9500 ?
C9 N22 1.371(4) ?
C9 C10 1.410(4) ?
C10 C11 1.398(4) ?
C10 C31 1.501(4) ?
C11 N23 1.374(4) ?
C11 C12 1.447(4) ?
C12 C13 1.354(4) ?
C12 H12 0.9500 ?
C13 C14 1.455(4) ?
C13 H13 0.9500 ?
C14 N23 1.369(4) ?
C14 C15 1.404(4) ?
C15 C16 1.410(4) ?
C15 C37 1.500(4) ?
C16 N24 1.370(4) ?
C16 C17 1.448(4) ?
C17 C18 1.355(4) ?
C17 H17 0.9500 ?
C18 C19 1.450(4) ?
C18 H18 0.9500 ?
C19 N24 1.366(4) ?
C19 C20 1.409(4) ?
C20 C43 1.498(4) ?
C25 C30 1.387(4) ?
C25 C26 1.400(4) ?
C26 C27 1.392(4) ?
C26 H26 0.9500 ?
C27 C28 1.380(5) ?
C27 H27 0.9500 ?
C28 C29 1.382(5) ?
C28 H28 0.9500 ?
C29 C30 1.394(4) ?
C29 H29 0.9500 ?
C30 H30 0.9500 ?
C31 C32 1.384(4) ?
C31 C36 1.391(4) ?
C32 C33 1.396(5) ?
C32 H32 0.9500 ?
C33 C34 1.389(5) ?
C33 H33 0.9500 ?
C34 C35 1.382(5) ?
C34 H34 0.9500 ?
C35 C36 1.392(5) ?
C35 H35 0.9500 ?
C36 H36 0.9500 ?
C37 C42 1.391(4) ?
C37 C38 1.398(4) ?
C38 C39 1.402(4) ?
C38 H38 0.9500 ?
C39 C40 1.383(5) ?
C39 H39 0.9500 ?
C40 C41 1.395(4) ?
C40 H40 0.9500 ?
C41 C42 1.386(4) ?
C41 H41 0.9500 ?
C42 H42 0.9500 ?
C43 C48 1.394(4) ?
C43 C44 1.403(4) ?
C44 C45 1.381(4) ?
C44 H44 0.9500 ?
C45 C46 1.391(4) ?
C45 H45 0.9500 ?
C46 C47 1.401(4) ?
C46 C49 1.481(4) ?
C47 C48 1.384(5) ?
C47 H47 0.9500 ?
C48 H48 0.9500 ?
C49 O51 1.226(4) ?
C49 O50 1.314(4) ?
O50 H50 0.9632 ?
O52 H52A 0.9687 ?
O52 H52B 0.9644 ?
C53 C58 1.347(5) ?
C53 N59 1.379(6) ?
C53 C54 1.482(7) ?
C54 C55 1.384(7) ?
C54 H54 0.9500 ?
C55 C56 1.322(9) ?
C55 H55 0.9500 ?
C56 C57 1.310(9) ?
C56 H56 0.9500 ?
C57 C58 1.372(6) ?
C57 H57 0.9500 ?
C58 H58 0.9500 ?
N59 O61 1.260(6) ?
N59 O60 1.264(7) ?
C62 C67 1.385(5) ?
C62 C63 1.388(5) ?
C62 N68 1.475(5) ?
C63 C64 1.389(5) ?
C63 H63 0.9500 ?
C64 C65 1.395(6) ?
C64 H64 0.9500 ?
C65 C66 1.372(6) ?
C65 H65 0.9500 ?
C66 C67 1.390(6) ?
C66 H66 0.9500 ?
C67 H67 0.9500 ?
N68 O69 1.221(4) ?
N68 O70 1.230(4) ?

loop_
_geom_hbond_atom_site_label_D
_geom_hbond_atom_site_label_H
_geom_hbond_atom_site_label_A
_geom_hbond_site_symmetry_A
_geom_hbond_distance_DH
_geom_hbond_distance_HA
_geom_hbond_distance_DA
_geom_hbond_angle_DHA
O50 H50 O51 2_866 0.96 1.72 2.677(3) 174.4
O52 H52A O51 1_455 0.97 2.04 2.952(4) 155.9
O52 H52B O60 . 0.96 1.86 2.767(4) 155.5
